data_4320600
loop_
_publ_author_name
'Brian A. Jazdzewski'
'Patrick L. Holland'
'Maren Pink'
'Victor G. Young'
'Douglas J. E. Spencer'
'William B. Tolman'

_publ_section_title
;
 Three-Coordinate Copper(II)-Phenolate Complexes
;
_journal_name_full 'Inorganic Chemistry'
_journal_page_first 6097
_journal_page_last 6107
_journal_paper_doi 10.1021/ic010615c
_journal_volume 40
_journal_year 2001
_chemical_compound_source 'Brian Jazdzewski'
_chemical_formula_sum 'C39 H53 Cl Cu N2 O'
_chemical_formula_weight 664.82
_chemical_name_common 00232a
_chemical_name_systematic (Me2Ac-Cl)Cu(OPhtBu)
_space_group_IT_number 15
_symmetry_cell_setting monoclinic
_symmetry_space_group_name_Hall '-C 2yc'
_symmetry_space_group_name_H-M 'C 1 2/c 1'
_atom_sites_solution_hydrogens geom
_atom_sites_solution_primary direct
_atom_sites_solution_secondary difmap
_audit_creation_method SHELXL-97
_cell_angle_alpha 90.00
_cell_angle_beta 125.0890(10)
_cell_angle_gamma 90.00
_cell_formula_units_Z 8
_cell_length_a 25.6875(18)
_cell_length_b 20.0203(13)
_cell_length_c 17.5872(11)
_cell_measurement_reflns_used 5001
_cell_measurement_temperature 173(2)
_cell_measurement_theta_max 27.05
_cell_measurement_theta_min 1.00
_cell_volume 7400.8(8)
_computing_structure_refinement 'SHELXL-97 (Sheldrick, 1997)'
_computing_structure_solution 'SHELXS-97 (Sheldrick, 1990)'
_diffrn_ambient_temperature 173(2)
_diffrn_measured_fraction_theta_full 0.991
_diffrn_measured_fraction_theta_max 0.991
_diffrn_radiation_monochromator graphite
_diffrn_radiation_source 'fine-focus sealed tube'
_diffrn_radiation_type MoK\a
_diffrn_radiation_wavelength 0.71073
_diffrn_reflns_av_R_equivalents 0.0604
_diffrn_reflns_av_sigmaI/netI 0.0885
_diffrn_reflns_limit_h_max 23
_diffrn_reflns_limit_h_min -33
_diffrn_reflns_limit_k_max 25
_diffrn_reflns_limit_k_min -25
_diffrn_reflns_limit_l_max 22
_diffrn_reflns_limit_l_min -18
_diffrn_reflns_number 22937
_diffrn_reflns_theta_full 27.51
_diffrn_reflns_theta_max 27.51
_diffrn_reflns_theta_min 1.40
_exptl_absorpt_coefficient_mu 0.693
_exptl_absorpt_correction_T_max 1.0000
_exptl_absorpt_correction_T_min 0.8607
_exptl_absorpt_correction_type multi-scan
_exptl_absorpt_process_details 'SADABS (Sheldrick, 1999)'
_exptl_crystal_colour green
_exptl_crystal_density_diffrn 1.193
_exptl_crystal_density_method 'not measured'
_exptl_crystal_description plate
_exptl_crystal_F_000 2840
_exptl_crystal_size_max 0.35
_exptl_crystal_size_mid 0.25
_exptl_crystal_size_min 0.05
_refine_diff_density_max 0.402
_refine_diff_density_min -0.418
_refine_diff_density_rms 0.061
_refine_ls_extinction_method none
_refine_ls_goodness_of_fit_ref 0.945
_refine_ls_hydrogen_treatment mixed
_refine_ls_matrix_type full
_refine_ls_number_parameters 402
_refine_ls_number_reflns 8430
_refine_ls_number_restraints 0
_refine_ls_restrained_S_all 0.945
_refine_ls_R_factor_all 0.1034
_refine_ls_R_factor_gt 0.0474
_refine_ls_shift/su_max 0.016
_refine_ls_shift/su_mean 0.002
_refine_ls_structure_factor_coef Fsqd
_refine_ls_weighting_details 'calc w=1/[\s^2^(Fo^2^)+(0.0519P)^2^+0.0000P] where P=(Fo^2^+2Fc^2^)/3'
_refine_ls_weighting_scheme calc
_refine_ls_wR_factor_gt 0.0998
_refine_ls_wR_factor_ref 0.1140
_reflns_number_gt 4944
_reflns_number_total 8430
_reflns_threshold_expression >2sigma(I)
_cod_data_source_file ic010615c_3.cif
_cod_data_source_block 00232a
_cod_depositor_comments
;
The following automatic conversions were performed:

'_exptl_absorpt_correction_type' value 'multi-scans' was replaced
with the value 'multi-scan' as specified in the replacement file
'src/cod-tools/trunk/data/replacement-values/replacement_values.lst'.

Automatic conversion script
Id: cif_fix_values 5376 2017-05-30 11:51:03Z andrius 
;
_cod_database_code 4320600

loop_
_symmetry_equiv_pos_as_xyz
'x, y, z'
'-x, y, -z+1/2'
'x+1/2, y+1/2, z'
'-x+1/2, y+1/2, -z+1/2'
'-x, -y, -z'
'x, -y, z-1/2'
'-x+1/2, -y+1/2, -z'
'x+1/2, -y+1/2, z-1/2'

loop_
_atom_site_label
_atom_site_type_symbol
_atom_site_fract_x
_atom_site_fract_y
_atom_site_fract_z
_atom_site_U_iso_or_equiv
_atom_site_adp_type
_atom_site_occupancy
_atom_site_symmetry_multiplicity
_atom_site_calc_flag
_atom_site_refinement_flags
_atom_site_disorder_assembly
_atom_site_disorder_group
Cu1 Cu 0.195415(15) 0.182387(17) 0.65006(2) 0.02782(10) Uani 1 1 d . . .
N1 N 0.10933(10) 0.18932(11) 0.55510(13) 0.0281(5) Uani 1 1 d . . .
N2 N 0.18615(9) 0.18769(10) 0.74934(13) 0.0246(5) Uani 1 1 d . . .
O1 O 0.27523(8) 0.17954(9) 0.67890(12) 0.0338(4) Uani 1 1 d . . .
Cl1 Cl 0.00528(3) 0.21572(4) 0.65192(5) 0.0438(2) Uani 1 1 d . . .
C1 C -0.00450(13) 0.20919(17) 0.47732(18) 0.0457(8) Uani 1 1 d . . .
H1A H -0.0033 0.2102 0.4227 0.069 Uiso 1 1 calc R . .
H1B H -0.0223 0.2512 0.4814 0.069 Uiso 1 1 calc R . .
H1C H -0.0311 0.1718 0.4718 0.069 Uiso 1 1 calc R . .
C2 C 0.06194(12) 0.20041(13) 0.56356(17) 0.0299(6) Uani 1 1 d . . .
C3 C 0.07333(12) 0.20392(13) 0.65158(17) 0.0280(6) Uani 1 1 d . . .
C4 C 0.13133(12) 0.19812(13) 0.73972(17) 0.0267(6) Uani 1 1 d . . .
C5 C 0.13166(13) 0.20540(15) 0.82556(17) 0.0364(7) Uani 1 1 d . . .
H5A H 0.1755 0.2022 0.8811 0.055 Uiso 1 1 calc R . .
H5B H 0.1059 0.1698 0.8267 0.055 Uiso 1 1 calc R . .
H5C H 0.1138 0.2489 0.8245 0.055 Uiso 1 1 calc R . .
C6 C 0.09958(12) 0.17928(14) 0.46663(16) 0.0299(6) Uani 1 1 d . . .
C7 C 0.08276(12) 0.11524(14) 0.42650(17) 0.0327(7) Uani 1 1 d . . .
C8 C 0.08123(13) 0.10539(16) 0.34666(18) 0.0388(7) Uani 1 1 d . . .
H8 H 0.0697 0.0628 0.3175 0.047 Uiso 1 1 calc R . .
C9 C 0.09610(14) 0.15597(17) 0.3092(2) 0.0447(8) Uani 1 1 d . . .
H9 H 0.0957 0.1476 0.2557 0.054 Uiso 1 1 calc R . .
C10 C 0.11153(15) 0.21874(16) 0.34870(19) 0.0443(8) Uani 1 1 d . . .
H10 H 0.1210 0.2533 0.3214 0.053 Uiso 1 1 calc R . .
C11 C 0.11350(13) 0.23227(15) 0.42828(18) 0.0354(7) Uani 1 1 d . . .
C12 C 0.06722(13) 0.05822(14) 0.46770(18) 0.0370(7) Uani 1 1 d . . .
H12 H 0.0568 0.0790 0.5091 0.044 Uiso 1 1 calc R . .
C13 C 0.12411(19) 0.0137(2) 0.5283(3) 0.0924(15) Uani 1 1 d . . .
H13A H 0.1604 0.0409 0.5751 0.139 Uiso 1 1 calc R . .
H13B H 0.1348 -0.0094 0.4898 0.139 Uiso 1 1 calc R . .
H13C H 0.1141 -0.0193 0.5592 0.139 Uiso 1 1 calc R . .
C14 C 0.0098(2) 0.0182(2) 0.3961(2) 0.0852(14) Uani 1 1 d . . .
H14A H -0.0266 0.0481 0.3588 0.128 Uiso 1 1 calc R . .
H14B H 0.0000 -0.0148 0.4274 0.128 Uiso 1 1 calc R . .
H14C H 0.0187 -0.0049 0.3556 0.128 Uiso 1 1 calc R . .
C15 C 0.12986(16) 0.30149(15) 0.4702(2) 0.0438(8) Uani 1 1 d . . .
H15 H 0.1229 0.3020 0.5206 0.053 Uiso 1 1 calc R . .
C16 C 0.08630(16) 0.35497(17) 0.3986(2) 0.0621(10) Uani 1 1 d . . .
H16A H 0.0982 0.3990 0.4284 0.093 Uiso 1 1 calc R . .
H16B H 0.0420 0.3454 0.3749 0.093 Uiso 1 1 calc R . .
H16C H 0.0910 0.3546 0.3471 0.093 Uiso 1 1 calc R . .
C17 C 0.19967(16) 0.31787(16) 0.5146(2) 0.0542(9) Uani 1 1 d . . .
H17A H 0.2089 0.3629 0.5413 0.081 Uiso 1 1 calc R . .
H17B H 0.2084 0.3159 0.4673 0.081 Uiso 1 1 calc R . .
H17C H 0.2265 0.2854 0.5637 0.081 Uiso 1 1 calc R . .
C18 C 0.24527(11) 0.18186(13) 0.84009(16) 0.0240(6) Uani 1 1 d . . .
C19 C 0.26430(12) 0.11927(13) 0.88333(17) 0.0282(6) Uani 1 1 d . . .
C20 C 0.32304(13) 0.11489(14) 0.96921(17) 0.0322(7) Uani 1 1 d . . .
H20 H 0.3367 0.0731 1.0003 0.039 Uiso 1 1 calc R . .
C21 C 0.36184(13) 0.17022(14) 1.01004(18) 0.0322(7) Uani 1 1 d . . .
H21 H 0.4016 0.1662 1.0686 0.039 Uiso 1 1 calc R . .
C22 C 0.34265(12) 0.23102(14) 0.96559(17) 0.0298(6) Uani 1 1 d . . .
H22 H 0.3698 0.2687 0.9937 0.036 Uiso 1 1 calc R . .
C23 C 0.28412(12) 0.23852(13) 0.88003(17) 0.0261(6) Uani 1 1 d . . .
C24 C 0.22329(15) 0.05738(14) 0.8400(2) 0.0428(8) Uani 1 1 d . . .
H24 H 0.1818 0.0718 0.7826 0.051 Uiso 1 1 calc R . .
C25 C 0.2090(2) 0.0234(2) 0.9015(3) 0.0977(16) Uani 1 1 d . . .
H25A H 0.1889 0.0552 0.9195 0.147 Uiso 1 1 calc R . .
H25B H 0.2486 0.0068 0.9572 0.147 Uiso 1 1 calc R . .
H25C H 0.1800 -0.0141 0.8680 0.147 Uiso 1 1 calc R . .
C26 C 0.2525(3) 0.0078(2) 0.8111(4) 0.130(2) Uani 1 1 d . . .
H26A H 0.2612 0.0294 0.7695 0.195 Uiso 1 1 calc R . .
H26B H 0.2230 -0.0295 0.7787 0.195 Uiso 1 1 calc R . .
H26C H 0.2923 -0.0090 0.8663 0.195 Uiso 1 1 calc R . .
C27 C 0.26556(13) 0.30645(13) 0.83362(19) 0.0366(7) Uani 1 1 d . . .
H27 H 0.2208 0.3033 0.7772 0.044 Uiso 1 1 calc R . .
C28 C 0.30786(16) 0.32505(15) 0.8014(2) 0.0530(9) Uani 1 1 d . . .
H28A H 0.2951 0.3688 0.7710 0.079 Uiso 1 1 calc R . .
H28B H 0.3032 0.2914 0.7575 0.079 Uiso 1 1 calc R . .
H28C H 0.3524 0.3268 0.8553 0.079 Uiso 1 1 calc R . .
C29 C 0.26765(15) 0.35993(15) 0.8963(2) 0.0512(9) Uani 1 1 d . . .
H29A H 0.2551 0.4029 0.8638 0.077 Uiso 1 1 calc R . .
H29B H 0.3109 0.3633 0.9530 0.077 Uiso 1 1 calc R . .
H29C H 0.2382 0.3481 0.9128 0.077 Uiso 1 1 calc R . .
C30 C 0.31209(12) 0.12469(14) 0.71033(17) 0.0286(6) Uani 1 1 d . . .
C31 C 0.36520(13) 0.12111(14) 0.80263(18) 0.0350(7) Uani 1 1 d . . .
H31 H 0.3755 0.1579 0.8431 0.042 Uiso 1 1 calc R . .
C32 C 0.40274(13) 0.06455(14) 0.83544(18) 0.0379(7) Uani 1 1 d . . .
H32 H 0.4383 0.0635 0.8986 0.046 Uiso 1 1 calc R . .
C33 C 0.39064(13) 0.00909(14) 0.77998(17) 0.0308(6) Uani 1 1 d . . .
C34 C 0.33895(13) 0.01407(14) 0.68759(18) 0.0317(6) Uani 1 1 d . . .
H34 H 0.3299 -0.0219 0.6465 0.038 Uiso 1 1 calc R . .
C35 C 0.30010(12) 0.07022(14) 0.65355(18) 0.0321(7) Uani 1 1 d . . .
H35 H 0.2647 0.0713 0.5903 0.039 Uiso 1 1 calc R . .
C36 C 0.43128(14) -0.05428(14) 0.82072(19) 0.0375(7) Uani 1 1 d . . .
C37 C 0.41388(17) -0.09059(16) 0.8807(2) 0.0579(10) Uani 1 1 d . . .
H37A H 0.4219 -0.0609 0.9306 0.087 Uiso 1 1 calc R . .
H37B H 0.4399 -0.1309 0.9076 0.087 Uiso 1 1 calc R . .
H37C H 0.3688 -0.1030 0.8418 0.087 Uiso 1 1 calc R . .
C38 C 0.50195(14) -0.03593(16) 0.8815(2) 0.0530(9) Uani 1 1 d . . .
H38A H 0.5126 -0.0104 0.8447 0.079 Uiso 1 1 calc R . .
H38B H 0.5276 -0.0768 0.9046 0.079 Uiso 1 1 calc R . .
H38C H 0.5109 -0.0088 0.9342 0.079 Uiso 1 1 calc R . .
C39 C 0.41970(15) -0.10297(15) 0.7454(2) 0.0470(8) Uani 1 1 d . . .
H39A H 0.3755 -0.1184 0.7097 0.071 Uiso 1 1 calc R . .
H39B H 0.4483 -0.1413 0.7745 0.071 Uiso 1 1 calc R . .
H39C H 0.4279 -0.0803 0.7038 0.071 Uiso 1 1 calc R . .

loop_
_atom_site_aniso_label
_atom_site_aniso_U_11
_atom_site_aniso_U_22
_atom_site_aniso_U_33
_atom_site_aniso_U_23
_atom_site_aniso_U_13
_atom_site_aniso_U_12
Cu1 0.02519(18) 0.0359(2) 0.02553(17) 0.00283(16) 0.01641(14) 0.00398(16)
N1 0.0262(12) 0.0387(14) 0.0210(11) 0.0019(10) 0.0144(10) 0.0033(10)
N2 0.0220(11) 0.0292(13) 0.0219(10) 0.0005(9) 0.0121(9) 0.0012(10)
O1 0.0301(10) 0.0375(12) 0.0421(11) 0.0083(9) 0.0255(9) 0.0074(9)
Cl1 0.0262(4) 0.0748(6) 0.0346(4) -0.0001(4) 0.0199(3) 0.0056(4)
C1 0.0290(17) 0.078(2) 0.0272(15) 0.0039(15) 0.0142(14) 0.0115(16)
C2 0.0273(15) 0.0367(18) 0.0273(14) 0.0023(12) 0.0165(13) 0.0029(12)
C3 0.0241(14) 0.0367(17) 0.0291(14) 0.0009(12) 0.0188(12) 0.0034(12)
C4 0.0260(15) 0.0295(17) 0.0264(13) 0.0003(11) 0.0161(12) 0.0004(11)
C5 0.0336(16) 0.051(2) 0.0289(15) 0.0028(13) 0.0204(14) 0.0060(14)
C6 0.0266(14) 0.0436(18) 0.0213(13) 0.0040(13) 0.0149(12) 0.0065(13)
C7 0.0301(16) 0.0412(18) 0.0258(14) 0.0020(13) 0.0154(13) 0.0019(13)
C8 0.0397(18) 0.048(2) 0.0330(16) -0.0079(14) 0.0233(15) -0.0046(15)
C9 0.048(2) 0.064(2) 0.0337(16) -0.0042(16) 0.0301(16) -0.0032(17)
C10 0.057(2) 0.051(2) 0.0369(17) 0.0076(16) 0.0341(17) 0.0028(17)
C11 0.0386(17) 0.0408(19) 0.0327(15) 0.0047(13) 0.0239(14) 0.0044(14)
C12 0.0419(18) 0.0391(19) 0.0345(15) -0.0006(14) 0.0246(15) -0.0010(14)
C13 0.073(3) 0.088(3) 0.129(4) 0.067(3) 0.065(3) 0.030(2)
C14 0.098(3) 0.092(3) 0.053(2) -0.006(2) 0.036(2) -0.053(3)
C15 0.065(2) 0.039(2) 0.0430(18) 0.0039(14) 0.0407(18) 0.0021(16)
C16 0.071(3) 0.053(2) 0.078(2) 0.017(2) 0.052(2) 0.016(2)
C17 0.072(3) 0.042(2) 0.0473(19) 0.0024(16) 0.0336(19) -0.0033(18)
C18 0.0237(13) 0.0313(15) 0.0210(12) 0.0024(12) 0.0152(11) 0.0050(12)
C19 0.0335(16) 0.0271(16) 0.0262(14) -0.0003(12) 0.0184(13) 0.0004(13)
C20 0.0376(17) 0.0296(17) 0.0283(14) 0.0104(13) 0.0184(14) 0.0110(14)
C21 0.0288(15) 0.0392(19) 0.0250(14) 0.0040(12) 0.0133(13) 0.0055(13)
C22 0.0259(15) 0.0337(17) 0.0260(14) -0.0028(12) 0.0127(13) 0.0009(12)
C23 0.0272(15) 0.0245(16) 0.0246(13) 0.0008(11) 0.0136(12) 0.0034(12)
C24 0.052(2) 0.0284(17) 0.0381(16) 0.0060(14) 0.0196(16) -0.0029(15)
C25 0.141(4) 0.087(3) 0.122(4) -0.040(3) 0.108(4) -0.068(3)
C26 0.222(6) 0.075(3) 0.219(6) -0.094(4) 0.200(5) -0.093(4)
C27 0.0308(16) 0.0261(17) 0.0395(16) 0.0032(13) 0.0124(14) 0.0029(13)
C28 0.068(2) 0.033(2) 0.064(2) 0.0117(17) 0.041(2) -0.0020(17)
C29 0.053(2) 0.0299(19) 0.068(2) -0.0015(16) 0.0332(19) 0.0094(15)
C30 0.0248(14) 0.0364(17) 0.0321(15) 0.0062(13) 0.0207(13) 0.0024(13)
C31 0.0362(17) 0.0369(18) 0.0318(15) -0.0033(13) 0.0196(14) 0.0023(14)
C32 0.0356(17) 0.0403(19) 0.0260(14) -0.0018(13) 0.0108(13) 0.0075(14)
C33 0.0328(16) 0.0316(17) 0.0306(15) -0.0017(12) 0.0198(14) -0.0003(13)
C34 0.0358(17) 0.0329(17) 0.0317(15) -0.0058(13) 0.0224(14) -0.0057(13)
C35 0.0255(15) 0.0425(19) 0.0267(14) -0.0020(13) 0.0140(13) -0.0037(13)
C36 0.0404(18) 0.0323(18) 0.0358(16) -0.0006(13) 0.0197(15) 0.0061(14)
C37 0.082(3) 0.039(2) 0.056(2) 0.0116(17) 0.042(2) 0.0136(19)
C38 0.0356(19) 0.047(2) 0.0523(19) -0.0067(16) 0.0114(16) 0.0161(16)
C39 0.047(2) 0.037(2) 0.0525(19) -0.0070(15) 0.0262(17) 0.0079(15)

loop_
_atom_type_symbol
_atom_type_description
_atom_type_scat_dispersion_real
_atom_type_scat_dispersion_imag
_atom_type_scat_source
C C 0.0033 0.0016 'International Tables Vol C Tables 4.2.6.8 and 6.1.1.4'
H H 0.0000 0.0000 'International Tables Vol C Tables 4.2.6.8 and 6.1.1.4'
N N 0.0061 0.0033 'International Tables Vol C Tables 4.2.6.8 and 6.1.1.4'
O O 0.0106 0.0060 'International Tables Vol C Tables 4.2.6.8 and 6.1.1.4'
Cl Cl 0.1484 0.1585 'International Tables Vol C Tables 4.2.6.8 and 6.1.1.4'
Cu Cu 0.3201 1.2651 'International Tables Vol C Tables 4.2.6.8 and 6.1.1.4'

loop_
_geom_angle_atom_site_label_1
_geom_angle_atom_site_label_2
_geom_angle_atom_site_label_3
_geom_angle
_geom_angle_site_symmetry_1
_geom_angle_site_symmetry_3
_geom_angle_publ_flag
O1 Cu1 N1 145.72(8) . . ?
O1 Cu1 N2 117.77(8) . . ?
N1 Cu1 N2 96.26(9) . . ?
C2 N1 C6 122.9(2) . . ?
C2 N1 Cu1 127.31(17) . . ?
C6 N1 Cu1 109.79(16) . . ?
C4 N2 C18 121.1(2) . . ?
C4 N2 Cu1 125.02(17) . . ?
C18 N2 Cu1 113.88(15) . . ?
C30 O1 Cu1 123.94(16) . . ?
N1 C2 C3 120.6(2) . . ?
N1 C2 C1 119.2(2) . . ?
C3 C2 C1 120.2(2) . . ?
C2 C3 C4 128.9(2) . . ?
C2 C3 Cl1 115.56(19) . . ?
C4 C3 Cl1 115.48(19) . . ?
N2 C4 C3 121.6(2) . . ?
N2 C4 C5 119.3(2) . . ?
C3 C4 C5 119.1(2) . . ?
C7 C6 C11 122.4(2) . . ?
C7 C6 N1 118.8(2) . . ?
C11 C6 N1 118.5(2) . . ?
C8 C7 C6 117.2(3) . . ?
C8 C7 C12 120.6(3) . . ?
C6 C7 C12 122.2(2) . . ?
C9 C8 C7 121.5(3) . . ?
C8 C9 C10 120.5(3) . . ?
C9 C10 C11 121.0(3) . . ?
C10 C11 C6 117.4(3) . . ?
C10 C11 C15 120.4(3) . . ?
C6 C11 C15 122.2(2) . . ?
C14 C12 C13 111.2(3) . . ?
C14 C12 C7 113.6(2) . . ?
C13 C12 C7 111.5(3) . . ?
C11 C15 C17 111.3(3) . . ?
C11 C15 C16 111.9(3) . . ?
C17 C15 C16 111.0(3) . . ?
C19 C18 C23 121.7(2) . . ?
C19 C18 N2 119.4(2) . . ?
C23 C18 N2 118.8(2) . . ?
C20 C19 C18 117.8(2) . . ?
C20 C19 C24 119.9(2) . . ?
C18 C19 C24 122.2(2) . . ?
C21 C20 C19 121.3(2) . . ?
C22 C21 C20 119.9(2) . . ?
C21 C22 C23 121.3(3) . . ?
C22 C23 C18 117.9(2) . . ?
C22 C23 C27 119.2(2) . . ?
C18 C23 C27 122.9(2) . . ?
C25 C24 C26 108.9(3) . . ?
C25 C24 C19 113.4(3) . . ?
C26 C24 C19 111.9(3) . . ?
C29 C27 C23 111.9(2) . . ?
C29 C27 C28 111.2(2) . . ?
C23 C27 C28 110.3(2) . . ?
O1 C30 C35 122.2(2) . . ?
O1 C30 C31 120.4(2) . . ?
C35 C30 C31 117.4(2) . . ?
C32 C31 C30 120.5(3) . . ?
C31 C32 C33 122.8(3) . . ?
C34 C33 C32 116.2(3) . . ?
C34 C33 C36 122.8(2) . . ?
C32 C33 C36 121.0(2) . . ?
C33 C34 C35 121.9(3) . . ?
C30 C35 C34 121.2(2) . . ?
C38 C36 C39 108.7(2) . . ?
C38 C36 C33 110.1(2) . . ?
C39 C36 C33 112.4(2) . . ?
C38 C36 C37 109.2(2) . . ?
C39 C36 C37 107.6(3) . . ?
C33 C36 C37 108.8(2) . . ?

loop_
_geom_bond_atom_site_label_1
_geom_bond_atom_site_label_2
_geom_bond_distance
_geom_bond_site_symmetry_2
_geom_bond_publ_flag
Cu1 O1 1.8080(17) . ?
Cu1 N1 1.858(2) . ?
Cu1 N2 1.8959(19) . ?
N1 C2 1.327(3) . ?
N1 C6 1.441(3) . ?
N2 C4 1.335(3) . ?
N2 C18 1.442(3) . ?
O1 C30 1.344(3) . ?
Cl1 C3 1.767(3) . ?
C1 C2 1.506(3) . ?
C2 C3 1.402(3) . ?
C3 C4 1.408(3) . ?
C4 C5 1.512(3) . ?
C6 C7 1.406(4) . ?
C6 C11 1.409(4) . ?
C7 C8 1.396(3) . ?
C7 C12 1.523(4) . ?
C8 C9 1.377(4) . ?
C9 C10 1.379(4) . ?
C10 C11 1.398(4) . ?
C11 C15 1.511(4) . ?
C12 C14 1.506(4) . ?
C12 C13 1.508(4) . ?
C15 C17 1.524(4) . ?
C15 C16 1.537(4) . ?
C18 C19 1.400(3) . ?
C18 C23 1.404(3) . ?
C19 C20 1.395(3) . ?
C19 C24 1.518(4) . ?
C20 C21 1.383(4) . ?
C21 C22 1.376(3) . ?
C22 C23 1.395(3) . ?
C23 C27 1.515(3) . ?
C24 C25 1.492(4) . ?
C24 C26 1.497(5) . ?
C27 C29 1.516(4) . ?
C27 C28 1.532(4) . ?
C30 C35 1.388(4) . ?
C30 C31 1.398(3) . ?
C31 C32 1.380(4) . ?
C32 C33 1.390(4) . ?
C33 C34 1.390(3) . ?
C33 C36 1.534(4) . ?
C34 C35 1.390(4) . ?
C36 C38 1.530(4) . ?
C36 C39 1.529(4) . ?
C36 C37 1.543(4) . ?

loop_
_geom_torsion_atom_site_label_1
_geom_torsion_atom_site_label_2
_geom_torsion_atom_site_label_3
_geom_torsion_atom_site_label_4
_geom_torsion
_geom_torsion_site_symmetry_1
_geom_torsion_site_symmetry_2
_geom_torsion_site_symmetry_3
_geom_torsion_site_symmetry_4
_geom_torsion_publ_flag
O1 Cu1 N1 C2 -168.1(2) . . . . ?
N2 Cu1 N1 C2 5.1(2) . . . . ?
O1 Cu1 N1 C6 13.2(3) . . . . ?
N2 Cu1 N1 C6 -173.59(18) . . . . ?
O1 Cu1 N2 C4 171.60(19) . . . . ?
N1 Cu1 N2 C4 -4.1(2) . . . . ?
O1 Cu1 N2 C18 -6.2(2) . . . . ?
N1 Cu1 N2 C18 178.15(18) . . . . ?
N1 Cu1 O1 C30 -110.3(2) . . . . ?
N2 Cu1 O1 C30 77.3(2) . . . . ?
C6 N1 C2 C3 174.3(2) . . . . ?
Cu1 N1 C2 C3 -4.3(4) . . . . ?
C6 N1 C2 C1 -5.7(4) . . . . ?
Cu1 N1 C2 C1 175.7(2) . . . . ?
N1 C2 C3 C4 1.1(5) . . . . ?
C1 C2 C3 C4 -179.0(3) . . . . ?
N1 C2 C3 Cl1 -177.6(2) . . . . ?
C1 C2 C3 Cl1 2.3(4) . . . . ?
C18 N2 C4 C3 180.0(2) . . . . ?
Cu1 N2 C4 C3 2.4(4) . . . . ?
C18 N2 C4 C5 1.3(4) . . . . ?
Cu1 N2 C4 C5 -176.28(18) . . . . ?
C2 C3 C4 N2 -0.1(4) . . . . ?
Cl1 C3 C4 N2 178.6(2) . . . . ?
C2 C3 C4 C5 178.5(3) . . . . ?
Cl1 C3 C4 C5 -2.8(3) . . . . ?
C2 N1 C6 C7 -83.0(3) . . . . ?
Cu1 N1 C6 C7 95.8(2) . . . . ?
C2 N1 C6 C11 103.3(3) . . . . ?
Cu1 N1 C6 C11 -77.9(3) . . . . ?
C11 C6 C7 C8 1.0(4) . . . . ?
N1 C6 C7 C8 -172.5(2) . . . . ?
C11 C6 C7 C12 -179.5(2) . . . . ?
N1 C6 C7 C12 7.1(4) . . . . ?
C6 C7 C8 C9 0.6(4) . . . . ?
C12 C7 C8 C9 -179.0(3) . . . . ?
C7 C8 C9 C10 -1.6(5) . . . . ?
C8 C9 C10 C11 1.1(5) . . . . ?
C9 C10 C11 C6 0.4(4) . . . . ?
C9 C10 C11 C15 -179.4(3) . . . . ?
C7 C6 C11 C10 -1.5(4) . . . . ?
N1 C6 C11 C10 172.0(2) . . . . ?
C7 C6 C11 C15 178.3(3) . . . . ?
N1 C6 C11 C15 -8.2(4) . . . . ?
C8 C7 C12 C14 -44.0(4) . . . . ?
C6 C7 C12 C14 136.5(3) . . . . ?
C8 C7 C12 C13 82.6(4) . . . . ?
C6 C7 C12 C13 -97.0(3) . . . . ?
C10 C11 C15 C17 -70.1(3) . . . . ?
C6 C11 C15 C17 110.1(3) . . . . ?
C10 C11 C15 C16 54.7(4) . . . . ?
C6 C11 C15 C16 -125.1(3) . . . . ?
C4 N2 C18 C19 87.7(3) . . . . ?
Cu1 N2 C18 C19 -94.5(2) . . . . ?
C4 N2 C18 C23 -96.4(3) . . . . ?
Cu1 N2 C18 C23 81.5(2) . . . . ?
C23 C18 C19 C20 1.4(4) . . . . ?
N2 C18 C19 C20 177.2(2) . . . . ?
C23 C18 C19 C24 -178.8(2) . . . . ?
N2 C18 C19 C24 -2.9(4) . . . . ?
C18 C19 C20 C21 -0.9(4) . . . . ?
C24 C19 C20 C21 179.2(3) . . . . ?
C19 C20 C21 C22 -0.1(4) . . . . ?
C20 C21 C22 C23 0.8(4) . . . . ?
C21 C22 C23 C18 -0.3(4) . . . . ?
C21 C22 C23 C27 -179.4(2) . . . . ?
C19 C18 C23 C22 -0.8(4) . . . . ?
N2 C18 C23 C22 -176.6(2) . . . . ?
C19 C18 C23 C27 178.3(2) . . . . ?
N2 C18 C23 C27 2.4(4) . . . . ?
C20 C19 C24 C25 55.7(4) . . . . ?
C18 C19 C24 C25 -124.1(3) . . . . ?
C20 C19 C24 C26 -67.9(4) . . . . ?
C18 C19 C24 C26 112.2(4) . . . . ?
C22 C23 C27 C29 -55.7(3) . . . . ?
C18 C23 C27 C29 125.3(3) . . . . ?
C22 C23 C27 C28 68.6(3) . . . . ?
C18 C23 C27 C28 -110.4(3) . . . . ?
Cu1 O1 C30 C35 71.6(3) . . . . ?
Cu1 O1 C30 C31 -109.4(2) . . . . ?
O1 C30 C31 C32 179.2(2) . . . . ?
C35 C30 C31 C32 -1.6(4) . . . . ?
C30 C31 C32 C33 0.4(4) . . . . ?
C31 C32 C33 C34 1.6(4) . . . . ?
C31 C32 C33 C36 -176.4(3) . . . . ?
C32 C33 C34 C35 -2.5(4) . . . . ?
C36 C33 C34 C35 175.5(2) . . . . ?
O1 C30 C35 C34 179.9(2) . . . . ?
C31 C30 C35 C34 0.8(4) . . . . ?
C33 C34 C35 C30 1.3(4) . . . . ?
C34 C33 C36 C38 135.8(3) . . . . ?
C32 C33 C36 C38 -46.3(4) . . . . ?
C34 C33 C36 C39 14.5(4) . . . . ?
C32 C33 C36 C39 -167.6(3) . . . . ?
C34 C33 C36 C37 -104.6(3) . . . . ?
C32 C33 C36 C37 73.3(3) . . . . ?
